data_7024122
loop_
_publ_author_name
'Klosterman, Jeremy K.'
'Linden, Anthony'
'Frantz, Derik K.'
'Siegel, Jay S.'

_publ_section_title
;
 Manisyl-substituted polypyridine coordination compounds:
 Metallo-supramolecular networks of interdigitated double helices
 assembled via CH...pi and pi-pi interactions.
;
_journal_issue 6
_journal_name_full 'Dalton transactions (Cambridge, England : 2003)'
_journal_page_first 1519
_journal_page_last 1531
_journal_paper_doi 10.1039/b911272c
_journal_volume 39
_journal_year 2010
_chemical_formula_moiety 'C66 H72 N6 Ni O4 2+, 2(F6 P 1-), 3(C2 H3 N)'
_chemical_formula_sum 'C72 H71 F12 N9 Ni O4 P2'
_chemical_formula_weight 1475.04
_chemical_name_systematic
;
bis[5,5"-bis-(4-methoxy-2,6-dimethylphenyl)-
[2,2':6,2"]terpyridine]nickel(II) hexafluorophosphate
tri-acetonitrile solvate
;
_space_group_IT_number 52
_symmetry_cell_setting orthorhombic
_symmetry_Int_Tables_number 52
_symmetry_space_group_name_Hall '-P 2a 2bc'
_symmetry_space_group_name_H-M 'P n n a'
_atom_sites_solution_hydrogens geom
_atom_sites_solution_primary direct
_atom_sites_solution_secondary difmap
_audit_creation_date 05-05-19
_audit_creation_method SHELXL-97
_cell_angle_alpha 90.00
_cell_angle_beta 90.00
_cell_angle_gamma 90.00
_cell_formula_units_Z 8
_cell_length_a 22.0069(3)
_cell_length_b 25.2020(5)
_cell_length_c 24.8731(3)
_cell_measurement_reflns_used 158471
_cell_measurement_temperature 160(1)
_cell_measurement_theta_max 25.0
_cell_measurement_theta_min 2.0
_cell_volume 13795.1(4)
_computing_cell_refinement 'DENZO-SMN (Otwinowski & Minor, 1997)'
_computing_data_collection 'COLLECT (Nonius, 2000)'
_computing_data_reduction 'DENZO-SMN and SCALEPACK (Otwinowski & Minor, 1997)'
_computing_molecular_graphics 'ORTEPII (Johnson, 1976)'
_computing_publication_material 'SHELXL97 and PLATON (Spek, 2009)'
_computing_structure_refinement 'SHELXL97 (Sheldrick, 2008)'
_computing_structure_solution 'SIR92 (Altomare et al., 1994)'
_diffrn_ambient_temperature 160(1)
_diffrn_detector '65 mm CCD camera on \k goniostat'
_diffrn_detector_area_resol_mean 9
_diffrn_measured_fraction_theta_full 0.998
_diffrn_measured_fraction_theta_max 0.998
_diffrn_measurement_device_type 'Nonius KappaCCD area-detector diffractometer'
_diffrn_measurement_method '\f and \w scans with \k offsets'
_diffrn_radiation_monochromator 'horizontally mounted graphite crystal'
_diffrn_radiation_source 'Nonius FR590 sealed tube generator'
_diffrn_radiation_type 'Mo K\a'
_diffrn_radiation_wavelength 0.71073
_diffrn_reflns_av_R_equivalents 0.1055
_diffrn_reflns_av_sigmaI/netI 0.0579
_diffrn_reflns_limit_h_max 26
_diffrn_reflns_limit_h_min -26
_diffrn_reflns_limit_k_max 29
_diffrn_reflns_limit_k_min -29
_diffrn_reflns_limit_l_max 28
_diffrn_reflns_limit_l_min -29
_diffrn_reflns_number 128129
_diffrn_reflns_theta_full 25.01
_diffrn_reflns_theta_max 25.01
_diffrn_reflns_theta_min 2.02
_diffrn_standards_decay_% 0
_diffrn_standards_number 0
_exptl_absorpt_coefficient_mu 0.417
_exptl_absorpt_correction_T_max 0.893
_exptl_absorpt_correction_T_min 0.707
_exptl_absorpt_correction_type multi-scan
_exptl_absorpt_process_details '(Blessing, 1995)'
_exptl_crystal_colour orange
_exptl_crystal_density_diffrn 1.420
_exptl_crystal_density_method 'not measured'
_exptl_crystal_description prism
_exptl_crystal_F_000 6112
_exptl_crystal_size_max 0.40
_exptl_crystal_size_mid 0.25
_exptl_crystal_size_min 0.25
_refine_diff_density_max 0.599
_refine_diff_density_min -0.569
_refine_diff_density_rms 0.074
_refine_ls_extinction_coef 0.00026(6)
_refine_ls_extinction_expression Fc^*^=kFc[1+0.001xFc^2^\l^3^/sin(2\q)]^-1/4^
_refine_ls_extinction_method SHELXL
_refine_ls_goodness_of_fit_ref 1.030
_refine_ls_hydrogen_treatment constr
_refine_ls_matrix_type full
_refine_ls_number_parameters 1125
_refine_ls_number_reflns 12148
_refine_ls_number_restraints 1091
_refine_ls_restrained_S_all 1.110
_refine_ls_R_factor_all 0.1059
_refine_ls_R_factor_gt 0.0563
_refine_ls_shift/su_max 0.001
_refine_ls_shift/su_mean 0.000
_refine_ls_structure_factor_coef Fsqd
_refine_ls_weighting_details 'w=1/[\s^2^(Fo^2^)+(0.0513P)^2^+21.7030P] where P=(Fo^2^+2Fc^2^)/3'
_refine_ls_weighting_scheme calc
_refine_ls_wR_factor_gt 0.1196
_refine_ls_wR_factor_ref 0.1440
_reflns_number_gt 7907
_reflns_number_total 12152
_reflns_threshold_expression 'I > 2\s(I)'
_cod_data_source_file b911272c.txt
_cod_data_source_block 5b
_cod_original_sg_symbol_H-M 'P n n a '
_cod_database_code 7024122

loop_
_symmetry_equiv_pos_as_xyz
'x, y, z'
'-x+1/2, -y, z'
'x, -y+1/2, -z+1/2'
'-x+1/2, y+1/2, -z+1/2'
'-x, -y, -z'
'x-1/2, y, -z'
'-x, y-1/2, z-1/2'
'x-1/2, -y-1/2, z-1/2'

loop_
_atom_site_label
_atom_site_type_symbol
_atom_site_fract_x
_atom_site_fract_y
_atom_site_fract_z
_atom_site_U_iso_or_equiv
_atom_site_adp_type
_atom_site_occupancy
_atom_site_symmetry_multiplicity
_atom_site_calc_flag
_atom_site_refinement_flags
_atom_site_disorder_assembly
_atom_site_disorder_group
Ni1 Ni 0.2500 0.0000 0.09388(2) 0.02696(18) Uani 1 2 d S . .
O1 O -0.04213(12) -0.00274(12) 0.36862(11) 0.0450(7) Uani 1 1 d . . .
O2A O 0.3379(12) -0.2579(12) -0.1692(19) 0.061(3) Uani 0.37(2) 1 d PDU A 1
C27A C 0.3884(8) -0.2949(8) -0.1646(10) 0.063(3) Uani 0.37(2) 1 d PDU A 1
H271 H 0.4257 -0.2777 -0.1773 0.094 Uiso 0.37(2) 1 calc PR A 1
H272 H 0.3802 -0.3264 -0.1864 0.094 Uiso 0.37(2) 1 calc PR A 1
H273 H 0.3934 -0.3053 -0.1269 0.094 Uiso 0.37(2) 1 calc PR A 1
O2B O 0.3357(7) -0.2527(7) -0.1759(11) 0.059(3) Uani 0.63(2) 1 d PDU A 2
C27B C 0.3917(4) -0.2791(5) -0.1915(6) 0.064(3) Uani 0.63(2) 1 d PDU A 2
H274 H 0.4192 -0.2534 -0.2083 0.096 Uiso 0.63(2) 1 calc PR A 2
H275 H 0.3825 -0.3075 -0.2171 0.096 Uiso 0.63(2) 1 calc PR A 2
H276 H 0.4112 -0.2943 -0.1595 0.096 Uiso 0.63(2) 1 calc PR A 2
N1 N 0.21236(14) 0.04702(12) 0.15550(11) 0.0311(7) Uani 1 1 d . . .
N2 N 0.30266(13) 0.06440(12) 0.09172(11) 0.0295(7) Uani 1 1 d . . .
N3 N 0.31153(13) -0.01969(11) 0.03176(11) 0.0267(7) Uani 1 1 d . . .
C1 C -0.04318(19) -0.05527(17) 0.39058(17) 0.0479(11) Uani 1 1 d . . .
H11 H -0.0408 -0.0812 0.3613 0.072 Uiso 1 1 calc R . .
H12 H -0.0810 -0.0605 0.4107 0.072 Uiso 1 1 calc R . .
H13 H -0.0084 -0.0600 0.4148 0.072 Uiso 1 1 calc R . .
C2 C 0.00653(17) 0.00964(16) 0.33627(15) 0.0361(10) Uani 1 1 d . . .
C3 C 0.00412(18) 0.05933(17) 0.31219(15) 0.0405(10) Uani 1 1 d . . .
H3 H -0.0300 0.0816 0.3186 0.049 Uiso 1 1 calc R . .
C4 C 0.05018(18) 0.07703(16) 0.27913(15) 0.0386(10) Uani 1 1 d . . .
C5 C 0.0435(2) 0.13015(17) 0.25270(17) 0.0499(11) Uani 1 1 d . . .
H51 H 0.0678 0.1564 0.2722 0.075 Uiso 1 1 calc R . .
H52 H 0.0007 0.1408 0.2532 0.075 Uiso 1 1 calc R . .
H53 H 0.0576 0.1279 0.2154 0.075 Uiso 1 1 calc R . .
C6 C 0.10070(17) 0.04395(16) 0.26986(14) 0.0348(9) Uani 1 1 d . . .
C7 C 0.16755(17) 0.03338(15) 0.18898(14) 0.0331(9) Uani 1 1 d . . .
H7 H 0.1454 0.0020 0.1812 0.040 Uiso 1 1 calc R . .
C8 C 0.15125(18) 0.06216(15) 0.23442(15) 0.0368(9) Uani 1 1 d . . .
C9 C 0.18401(19) 0.10836(17) 0.24376(16) 0.0450(11) Uani 1 1 d . . .
H9 H 0.1746 0.1296 0.2742 0.054 Uiso 1 1 calc R . .
C10 C 0.23012(19) 0.12383(17) 0.20940(16) 0.0434(10) Uani 1 1 d . . .
H10 H 0.2521 0.1556 0.2159 0.052 Uiso 1 1 calc R . .
C11 C 0.24377(17) 0.09224(15) 0.16525(14) 0.0337(9) Uani 1 1 d . . .
C12 C 0.29311(17) 0.10383(15) 0.12668(14) 0.0329(9) Uani 1 1 d . . .
C13 C 0.32681(19) 0.15008(16) 0.12384(17) 0.0430(10) Uani 1 1 d . . .
H131 H 0.3203 0.1780 0.1488 0.052 Uiso 1 1 calc R . .
C14 C 0.37004(19) 0.15474(16) 0.08396(17) 0.0448(11) Uani 1 1 d . . .
H14 H 0.3937 0.1862 0.0815 0.054 Uiso 1 1 calc R . .
C15 C 0.37923(17) 0.11415(15) 0.04760(16) 0.0369(9) Uani 1 1 d . . .
H15 H 0.4086 0.1175 0.0198 0.044 Uiso 1 1 calc R . .
C16 C 0.34471(15) 0.06856(14) 0.05251(14) 0.0292(8) Uani 1 1 d . . .
C17 C 0.34784(15) 0.02127(14) 0.01678(14) 0.0274(8) Uani 1 1 d . . .
C18 C 0.38329(16) 0.01856(15) -0.02906(15) 0.0325(9) Uani 1 1 d . . .
H18 H 0.4083 0.0476 -0.0392 0.039 Uiso 1 1 calc R . .
C19 C 0.38186(16) -0.02698(15) -0.05992(15) 0.0340(9) Uani 1 1 d . . .
H19 H 0.4056 -0.0289 -0.0918 0.041 Uiso 1 1 calc R . .
C20 C 0.34626(15) -0.07001(14) -0.04507(14) 0.0285(8) Uani 1 1 d . . .
C21 C 0.31206(15) -0.06401(14) 0.00170(14) 0.0268(8) Uani 1 1 d . . .
H21 H 0.2876 -0.0930 0.0130 0.032 Uiso 1 1 calc R . .
C22 C 0.34427(16) -0.11989(14) -0.07725(14) 0.0288(8) Uani 1 1 d . A .
C23 C 0.39816(16) -0.14756(15) -0.08814(14) 0.0317(9) Uani 1 1 d . . .
C24 C 0.45858(17) -0.13211(16) -0.06393(16) 0.0399(10) Uani 1 1 d . . .
H241 H 0.4871 -0.1618 -0.0672 0.060 Uiso 1 1 calc R . .
H242 H 0.4530 -0.1233 -0.0259 0.060 Uiso 1 1 calc R . .
H243 H 0.4748 -0.1012 -0.0830 0.060 Uiso 1 1 calc R . .
C25 C 0.39629(18) -0.19301(15) -0.11998(15) 0.0369(9) Uani 1 1 d . A .
H25 H 0.4327 -0.2118 -0.1275 0.044 Uiso 1 1 calc R . .
C26 C 0.34193(19) -0.21093(16) -0.14061(16) 0.0416(10) Uani 1 1 d D . .
C28 C 0.28844(17) -0.18453(16) -0.12957(15) 0.0357(9) Uani 1 1 d . A .
H28 H 0.2512 -0.1975 -0.1437 0.043 Uiso 1 1 calc R . .
C29 C 0.28871(16) -0.13914(15) -0.09789(14) 0.0315(9) Uani 1 1 d . . .
C30 C 0.22951(17) -0.11109(18) -0.08776(18) 0.0474(11) Uani 1 1 d . A .
H301 H 0.1987 -0.1241 -0.1130 0.071 Uiso 1 1 calc R . .
H302 H 0.2350 -0.0728 -0.0928 0.071 Uiso 1 1 calc R . .
H303 H 0.2161 -0.1180 -0.0508 0.071 Uiso 1 1 calc R . .
C31 C 0.1552(2) -0.04437(19) 0.28580(18) 0.0558(13) Uani 1 1 d . . .
H311 H 0.1566 -0.0697 0.3157 0.084 Uiso 1 1 calc R . .
H312 H 0.1934 -0.0244 0.2844 0.084 Uiso 1 1 calc R . .
H313 H 0.1495 -0.0637 0.2520 0.084 Uiso 1 1 calc R . .
C32 C 0.10292(17) -0.00639(16) 0.29397(15) 0.0362(9) Uani 1 1 d . . .
C33 C 0.05544(17) -0.02338(16) 0.32697(15) 0.0364(9) Uani 1 1 d . . .
H33 H 0.0568 -0.0576 0.3430 0.044 Uiso 1 1 calc R . .
Ni41 Ni 0.7500 0.0000 0.38432(2) 0.02507(17) Uani 1 2 d S . .
O41 O 0.44129(11) -0.02186(11) 0.11504(11) 0.0428(7) Uani 1 1 d . . .
O42A O 0.8734(5) -0.2207(5) 0.6703(5) 0.059(2) Uani 0.306(6) 1 d PDU B 1
C67A C 0.8215(6) -0.2496(7) 0.6880(7) 0.060(2) Uani 0.306(6) 1 d PDU B 1
H671 H 0.7942 -0.2258 0.7077 0.091 Uiso 0.306(6) 1 calc PR B 1
H672 H 0.8345 -0.2785 0.7118 0.091 Uiso 0.306(6) 1 calc PR B 1
H673 H 0.8002 -0.2644 0.6569 0.091 Uiso 0.306(6) 1 calc PR B 1
O42B O 0.8421(2) -0.2265(2) 0.6673(2) 0.0563(15) Uani 0.694(6) 1 d PDU B 2
C67B C 0.8908(3) -0.2637(3) 0.6699(3) 0.0620(17) Uani 0.694(6) 1 d PDU B 2
H674 H 0.9007 -0.2761 0.6336 0.093 Uiso 0.694(6) 1 calc PR B 2
H675 H 0.8787 -0.2940 0.6921 0.093 Uiso 0.694(6) 1 calc PR B 2
H676 H 0.9266 -0.2467 0.6858 0.093 Uiso 0.694(6) 1 calc PR B 2
N41 N 0.70113(13) 0.04098(11) 0.32360(11) 0.0280(7) Uani 1 1 d . . .
N42 N 0.79200(13) 0.06962(12) 0.38344(11) 0.0285(7) Uani 1 1 d . . .
N43 N 0.81440(12) -0.00934(11) 0.44663(11) 0.0270(7) Uani 1 1 d . . .
C41 C 0.44116(19) -0.07417(18) 0.09356(18) 0.0507(12) Uani 1 1 d . . .
H411 H 0.4764 -0.0788 0.0699 0.076 Uiso 1 1 calc R . .
H412 H 0.4038 -0.0798 0.0730 0.076 Uiso 1 1 calc R . .
H413 H 0.4433 -0.0999 0.1230 0.076 Uiso 1 1 calc R . .
C42 C 0.48811(16) -0.00849(15) 0.14866(14) 0.0332(9) Uani 1 1 d . . .
C43 C 0.48547(17) 0.04172(16) 0.17118(15) 0.0351(9) Uani 1 1 d . . .
H43 H 0.4517 0.0639 0.1635 0.042 Uiso 1 1 calc R . .
C44 C 0.53100(17) 0.06017(15) 0.20462(14) 0.0330(9) Uani 1 1 d . . .
C45 C 0.52298(19) 0.11431(15) 0.22957(16) 0.0420(10) Uani 1 1 d . . .
H451 H 0.5447 0.1408 0.2080 0.063 Uiso 1 1 calc R . .
H452 H 0.5394 0.1140 0.2662 0.063 Uiso 1 1 calc R . .
H453 H 0.4797 0.1232 0.2307 0.063 Uiso 1 1 calc R . .
C46 C 0.58142(16) 0.02727(15) 0.21553(14) 0.0306(9) Uani 1 1 d . . .
C47 C 0.65504(16) 0.02294(14) 0.29374(14) 0.0292(8) Uani 1 1 d . . .
H47 H 0.6356 -0.0090 0.3046 0.035 Uiso 1 1 calc R . .
C48 C 0.63379(16) 0.04827(14) 0.24749(14) 0.0301(8) Uani 1 1 d . . .
C49 C 0.66349(17) 0.09463(15) 0.23282(15) 0.0360(9) Uani 1 1 d . . .
H49 H 0.6518 0.1126 0.2009 0.043 Uiso 1 1 calc R . .
C50 C 0.70989(17) 0.11498(15) 0.26404(15) 0.0361(9) Uani 1 1 d . . .
H50 H 0.7296 0.1471 0.2542 0.043 Uiso 1 1 calc R . .
C51 C 0.72722(16) 0.08784(14) 0.30986(14) 0.0307(9) Uani 1 1 d . . .
C52 C 0.77483(17) 0.10640(14) 0.34755(15) 0.0331(9) Uani 1 1 d . . .
C53 C 0.7991(2) 0.15675(17) 0.34884(19) 0.0566(13) Uani 1 1 d . . .
H531 H 0.7866 0.1829 0.3237 0.068 Uiso 1 1 calc R . .
C54 C 0.8424(2) 0.16827(18) 0.3878(2) 0.0676(15) Uani 1 1 d . . .
H54 H 0.8601 0.2026 0.3892 0.081 Uiso 1 1 calc R . .
C55 C 0.8598(2) 0.13036(17) 0.42426(19) 0.0502(12) Uani 1 1 d . . .
H55 H 0.8891 0.1383 0.4511 0.060 Uiso 1 1 calc R . .
C56 C 0.83403(16) 0.08046(15) 0.42118(15) 0.0334(9) Uani 1 1 d . . .
C57 C 0.84579(15) 0.03581(15) 0.45806(14) 0.0295(8) Uani 1 1 d . . .
C58 C 0.88350(16) 0.03848(16) 0.50256(15) 0.0368(9) Uani 1 1 d . . .
H58 H 0.9069 0.0695 0.5092 0.044 Uiso 1 1 calc R . .
C59 C 0.88683(17) -0.00412(17) 0.53713(15) 0.0397(10) Uani 1 1 d . . .
H59 H 0.9115 -0.0019 0.5684 0.048 Uiso 1 1 calc R . .
C60 C 0.85439(16) -0.05051(16) 0.52677(14) 0.0333(9) Uani 1 1 d . . .
C61 C 0.81943(15) -0.05073(15) 0.47962(14) 0.0303(9) Uani 1 1 d . . .
H61 H 0.7981 -0.0823 0.4707 0.036 Uiso 1 1 calc R . .
C62 C 0.85459(17) -0.09701(16) 0.56373(14) 0.0363(9) Uani 1 1 d . B .
C63 C 0.90876(18) -0.12328(17) 0.57600(15) 0.0409(10) Uani 1 1 d . . .
C64 C 0.96854(19) -0.1080(2) 0.55058(17) 0.0537(12) Uani 1 1 d . . .
H641 H 0.9853 -0.0770 0.5692 0.081 Uiso 1 1 calc R . .
H642 H 0.9621 -0.0994 0.5126 0.081 Uiso 1 1 calc R . .
H643 H 0.9971 -0.1377 0.5535 0.081 Uiso 1 1 calc R . .
C65 C 0.9070(2) -0.16637(19) 0.61081(17) 0.0534(12) Uani 1 1 d . B .
H65 H 0.9437 -0.1843 0.6194 0.064 Uiso 1 1 calc R . .
C66 C 0.8529(2) -0.18368(17) 0.63319(16) 0.0517(12) Uani 1 1 d D . .
C68 C 0.7997(2) -0.15804(18) 0.62114(16) 0.0468(11) Uani 1 1 d . B .
H68 H 0.7626 -0.1701 0.6364 0.056 Uiso 1 1 calc R . .
C69 C 0.79956(18) -0.11461(17) 0.58688(15) 0.0420(10) Uani 1 1 d . . .
C70 C 0.73995(19) -0.0878(2) 0.5758(2) 0.0657(15) Uani 1 1 d . B .
H701 H 0.7246 -0.0991 0.5406 0.099 Uiso 1 1 calc R . .
H702 H 0.7457 -0.0492 0.5759 0.099 Uiso 1 1 calc R . .
H703 H 0.7106 -0.0976 0.6038 0.099 Uiso 1 1 calc R . .
C71 C 0.63409(18) -0.06269(17) 0.20604(17) 0.0446(11) Uani 1 1 d . . .
H711 H 0.6730 -0.0439 0.2040 0.067 Uiso 1 1 calc R . .
H712 H 0.6334 -0.0913 0.1794 0.067 Uiso 1 1 calc R . .
H713 H 0.6290 -0.0777 0.2421 0.067 Uiso 1 1 calc R . .
C72 C 0.58287(16) -0.02424(15) 0.19465(14) 0.0307(9) Uani 1 1 d . . .
C73 C 0.53599(16) -0.04212(16) 0.16109(14) 0.0327(9) Uani 1 1 d . . .
H73 H 0.5370 -0.0771 0.1469 0.039 Uiso 1 1 calc R . .
N74 N 0.8141(4) 0.2705(6) 0.2610(5) 0.115(6) Uani 0.50 1 d PD . .
C75 C 0.8635(5) 0.2564(15) 0.2553(15) 0.098(8) Uani 0.50 1 d PD . .
C76 C 0.9275(4) 0.2450(19) 0.245(2) 0.100(7) Uani 0.50 1 d PD . .
H761 H 0.9406 0.2646 0.2126 0.149 Uiso 0.50 1 calc PR . .
H762 H 0.9327 0.2069 0.2384 0.149 Uiso 0.50 1 calc PR . .
H763 H 0.9521 0.2559 0.2755 0.149 Uiso 0.50 1 calc PR . .
N77 N 0.3075(4) 0.2500 0.2500 0.174(5) Uani 1 2 d SD . .
C78 C 0.3597(5) 0.2500 0.2500 0.110(3) Uani 1 2 d SD . .
C79 C 0.4261(4) 0.2500 0.2500 0.172(6) Uani 1 2 d SD . .
N80 N 0.1550(4) 0.3303(3) -0.0615(3) 0.109(3) Uani 0.733(5) 1 d PD C 1
C81 C 0.1227(4) 0.3017(3) -0.0393(3) 0.083(3) Uani 0.733(5) 1 d PD C 1
C82 C 0.0843(3) 0.2651(3) -0.0090(3) 0.067(2) Uani 0.733(5) 1 d PD C 1
H821 H 0.1092 0.2360 0.0050 0.100 Uiso 0.733(5) 1 calc PR C 1
H822 H 0.0527 0.2508 -0.0326 0.100 Uiso 0.733(5) 1 calc PR C 1
H823 H 0.0653 0.2841 0.0210 0.100 Uiso 0.733(5) 1 calc PR C 1
N83 N 0.1998(6) 0.1855(3) 0.0535(4) 0.115(4) Uani 0.733(5) 1 d PD C 1
C84 C 0.2322(4) 0.2165(4) 0.0351(4) 0.079(3) Uani 0.733(5) 1 d PD C 1
C85 C 0.2701(6) 0.2551(6) 0.0068(8) 0.111(7) Uani 0.733(5) 1 d PD C 1
H851 H 0.2843 0.2398 -0.0271 0.167 Uiso 0.733(5) 1 calc PR C 1
H852 H 0.3051 0.2644 0.0293 0.167 Uiso 0.733(5) 1 calc PR C 1
H853 H 0.2462 0.2871 -0.0006 0.167 Uiso 0.733(5) 1 calc PR C 1
N86 N 0.2174(8) 0.3225(6) -0.0513(6) 0.064(5) Uani 0.267(5) 1 d PD C 2
C87 C 0.2464(8) 0.2908(7) -0.0296(7) 0.055(5) Uani 0.267(5) 1 d PD C 2
C88 C 0.2856(16) 0.2586(18) 0.005(2) 0.101(18) Uani 0.267(5) 1 d PD C 2
H881 H 0.3277 0.2610 -0.0078 0.152 Uiso 0.267(5) 1 calc PR C 2
H882 H 0.2722 0.2215 0.0037 0.152 Uiso 0.267(5) 1 calc PR C 2
H883 H 0.2832 0.2717 0.0420 0.152 Uiso 0.267(5) 1 calc PR C 2
N89 N 0.1060(17) 0.2393(14) 0.0193(16) 0.22(2) Uiso 0.267(5) 1 d PD C 2
C90 C 0.1357(10) 0.2071(9) 0.0392(9) 0.074(6) Uiso 0.267(5) 1 d PD C 2
C91 C 0.178(2) 0.1709(18) 0.066(2) 0.19(3) Uiso 0.267(5) 1 d PD C 2
H911 H 0.1895 0.1857 0.1008 0.290 Uiso 0.267(5) 1 calc PR C 2
H912 H 0.2139 0.1660 0.0436 0.290 Uiso 0.267(5) 1 calc PR C 2
H913 H 0.1577 0.1365 0.0715 0.290 Uiso 0.267(5) 1 calc PR C 2
P1 P 0.43256(6) 0.18554(5) 0.39812(6) 0.0637(4) Uani 1 1 d D . .
F1A F 0.4934(3) 0.1637(3) 0.4280(4) 0.103(2) Uani 0.698(17) 1 d PDU D 1
F2A F 0.3740(3) 0.2069(3) 0.3712(3) 0.092(2) Uani 0.698(17) 1 d PDU D 1
F3A F 0.4621(4) 0.1690(3) 0.3432(2) 0.079(2) Uani 0.698(17) 1 d PDU D 1
F4A F 0.4062(5) 0.1995(3) 0.4559(2) 0.126(3) Uani 0.698(17) 1 d PDU D 1
F5A F 0.4047(3) 0.12774(19) 0.4036(4) 0.085(2) Uani 0.698(17) 1 d PDU D 1
F6A F 0.4631(3) 0.24201(17) 0.3953(5) 0.105(3) Uani 0.698(17) 1 d PDU D 1
F1B F 0.5014(3) 0.1704(6) 0.4052(9) 0.114(5) Uani 0.302(17) 1 d PDU D 2
F2B F 0.3635(4) 0.2023(6) 0.3887(8) 0.078(4) Uani 0.302(17) 1 d PDU D 2
F3B F 0.4330(10) 0.1590(6) 0.3399(3) 0.103(5) Uani 0.302(17) 1 d PDU D 2
F4B F 0.4314(9) 0.2137(7) 0.4542(4) 0.126(5) Uani 0.302(17) 1 d PDU D 2
F5B F 0.4119(8) 0.1318(4) 0.4234(7) 0.086(4) Uani 0.302(17) 1 d PDU D 2
F6B F 0.4520(8) 0.2403(4) 0.3704(8) 0.121(5) Uani 0.302(17) 1 d PDU D 2
P2 P 0.94185(5) 0.19765(4) 0.09061(5) 0.0482(3) Uani 1 1 d D . .
F7A F 1.0100(5) 0.1888(7) 0.0691(8) 0.078(4) Uani 0.43(3) 1 d PDU E 1
F8A F 0.8757(4) 0.2061(7) 0.1120(8) 0.074(4) Uani 0.43(3) 1 d PDU E 1
F9A F 0.9640(8) 0.1786(8) 0.1481(4) 0.055(3) Uani 0.43(3) 1 d PDU E 1
F10A F 0.9224(10) 0.2156(8) 0.0322(4) 0.123(4) Uani 0.43(3) 1 d PDU E 1
F11A F 0.9267(8) 0.1377(3) 0.0751(9) 0.062(3) Uani 0.43(3) 1 d PDU E 1
F12A F 0.9589(8) 0.2571(3) 0.1054(9) 0.077(4) Uani 0.43(3) 1 d PDU E 1
F7B F 0.9963(6) 0.1887(5) 0.0512(6) 0.101(3) Uani 0.57(3) 1 d PDU E 2
F8B F 0.8859(4) 0.2057(5) 0.1313(5) 0.058(2) Uani 0.57(3) 1 d PDU E 2
F9B F 0.9817(6) 0.1781(6) 0.1399(4) 0.050(2) Uani 0.57(3) 1 d PDU E 2
F10B F 0.8994(8) 0.2164(6) 0.0431(5) 0.117(4) Uani 0.57(3) 1 d PDU E 2
F11B F 0.9200(6) 0.1378(3) 0.0809(7) 0.060(3) Uani 0.57(3) 1 d PDU E 2
F12B F 0.9621(6) 0.2570(3) 0.1012(6) 0.073(3) Uani 0.57(3) 1 d PDU E 2

loop_
_atom_site_aniso_label
_atom_site_aniso_U_11
_atom_site_aniso_U_22
_atom_site_aniso_U_33
_atom_site_aniso_U_23
_atom_site_aniso_U_13
_atom_site_aniso_U_12
Ni1 0.0300(4) 0.0255(4) 0.0253(4) 0.000 0.000 -0.0043(3)
O1 0.0359(15) 0.0507(18) 0.0486(17) 0.0018(14) 0.0108(13) 0.0041(14)
O2A 0.055(4) 0.057(5) 0.071(7) -0.035(6) -0.002(4) 0.001(3)
C27A 0.059(3) 0.058(5) 0.072(7) -0.033(5) 0.002(4) 0.003(3)
O2B 0.056(3) 0.054(4) 0.069(6) -0.031(5) 0.001(3) -0.001(3)
C27B 0.062(3) 0.058(4) 0.072(7) -0.034(5) 0.007(4) 0.000(3)
N1 0.0361(18) 0.0294(18) 0.0279(17) -0.0005(13) 0.0008(14) -0.0038(14)
N2 0.0322(17) 0.0282(17) 0.0280(17) 0.0008(14) -0.0032(14) -0.0022(14)
N3 0.0265(16) 0.0264(17) 0.0274(16) 0.0029(13) -0.0028(13) -0.0014(13)
C1 0.041(2) 0.055(3) 0.048(3) 0.007(2) 0.011(2) 0.001(2)
C2 0.034(2) 0.046(3) 0.028(2) -0.0044(18) 0.0000(17) 0.0000(19)
C3 0.039(2) 0.045(3) 0.037(2) -0.0034(19) -0.0019(19) 0.007(2)
C4 0.047(2) 0.039(2) 0.030(2) -0.0031(18) -0.0024(19) 0.000(2)
C5 0.061(3) 0.043(3) 0.046(3) 0.001(2) 0.002(2) 0.006(2)
C6 0.038(2) 0.038(2) 0.028(2) -0.0031(18) 0.0005(17) 0.0001(19)
C7 0.038(2) 0.029(2) 0.032(2) -0.0032(17) -0.0003(18) -0.0036(18)
C8 0.043(2) 0.035(2) 0.032(2) -0.0004(18) -0.0007(18) 0.0039(19)
C9 0.058(3) 0.043(3) 0.034(2) -0.0102(19) 0.007(2) -0.005(2)
C10 0.056(3) 0.037(2) 0.037(2) -0.0106(19) 0.003(2) -0.012(2)
C11 0.041(2) 0.030(2) 0.030(2) -0.0005(16) 0.0000(17) -0.0041(19)
C12 0.034(2) 0.032(2) 0.032(2) -0.0027(17) -0.0042(17) -0.0027(18)
C13 0.050(3) 0.034(2) 0.046(3) -0.0097(19) 0.004(2) -0.010(2)
C14 0.045(3) 0.033(2) 0.056(3) -0.007(2) 0.003(2) -0.012(2)
C15 0.033(2) 0.035(2) 0.043(2) 0.0027(18) 0.0017(18) -0.0078(18)
C16 0.0261(19) 0.032(2) 0.030(2) 0.0040(16) -0.0042(16) -0.0003(17)
C17 0.0242(19) 0.0263(19) 0.032(2) 0.0030(16) -0.0027(16) 0.0010(16)
C18 0.029(2) 0.029(2) 0.040(2) 0.0041(18) 0.0028(17) -0.0057(16)
C19 0.031(2) 0.037(2) 0.033(2) 0.0042(18) 0.0052(17) 0.0027(18)
C20 0.0260(19) 0.029(2) 0.031(2) 0.0021(16) -0.0003(16) 0.0016(16)
C21 0.0255(19) 0.025(2) 0.030(2) 0.0020(16) -0.0023(16) -0.0014(16)
C22 0.033(2) 0.029(2) 0.0248(19) 0.0042(16) 0.0009(16) -0.0028(17)
C23 0.028(2) 0.035(2) 0.032(2) 0.0036(17) -0.0004(16) -0.0010(17)
C24 0.034(2) 0.040(2) 0.046(2) -0.0023(19) -0.0034(19) 0.0054(18)
C25 0.035(2) 0.037(2) 0.039(2) -0.0041(19) 0.0010(18) 0.0049(18)
C26 0.047(3) 0.038(2) 0.040(2) -0.0088(19) 0.001(2) -0.003(2)
C28 0.034(2) 0.039(2) 0.034(2) -0.0001(18) -0.0047(17) -0.0070(18)
C29 0.028(2) 0.036(2) 0.030(2) 0.0046(17) -0.0009(16) -0.0033(17)
C30 0.032(2) 0.052(3) 0.058(3) -0.006(2) -0.008(2) 0.002(2)
C31 0.055(3) 0.059(3) 0.054(3) 0.018(2) 0.019(2) 0.020(2)
C32 0.037(2) 0.042(3) 0.029(2) -0.0034(18) 0.0001(17) 0.0040(19)
C33 0.038(2) 0.042(2) 0.029(2) 0.0004(18) 0.0011(18) 0.0009(19)
Ni41 0.0259(3) 0.0243(4) 0.0250(4) 0.000 0.000 -0.0041(3)
O41 0.0330(15) 0.0463(17) 0.0490(17) -0.0074(14) -0.0124(13) 0.0074(13)
O42A 0.072(5) 0.052(4) 0.052(4) 0.016(4) -0.002(4) 0.006(4)
C67A 0.072(5) 0.055(4) 0.054(4) 0.016(4) 0.000(4) 0.004(4)
O42B 0.065(4) 0.054(3) 0.050(2) 0.016(2) 0.008(3) 0.008(3)
C67B 0.071(4) 0.056(3) 0.058(3) 0.016(3) 0.001(3) 0.011(3)
N41 0.0296(16) 0.0247(17) 0.0297(17) 0.0007(13) 0.0004(14) -0.0034(14)
N42 0.0282(16) 0.0299(17) 0.0274(17) -0.0019(14) 0.0024(14) -0.0016(14)
N43 0.0236(15) 0.0310(19) 0.0264(16) -0.0043(13) 0.0029(12) -0.0013(13)
C41 0.043(3) 0.055(3) 0.054(3) -0.014(2) -0.018(2) 0.009(2)
C42 0.028(2) 0.040(3) 0.032(2) 0.0017(18) -0.0006(17) -0.0021(17)
C43 0.029(2) 0.037(2) 0.040(2) 0.0049(19) 0.0012(18) 0.0061(18)
C44 0.037(2) 0.032(2) 0.030(2) 0.0041(17) 0.0018(17) 0.0019(18)
C45 0.045(2) 0.035(2) 0.046(3) -0.0002(19) 0.0003(19) 0.004(2)
C46 0.033(2) 0.033(2) 0.026(2) 0.0019(16) 0.0015(16) -0.0004(17)
C47 0.030(2) 0.027(2) 0.031(2) -0.0004(16) 0.0025(17) -0.0036(16)
C48 0.033(2) 0.028(2) 0.029(2) 0.0000(16) 0.0009(16) 0.0023(17)
C49 0.043(2) 0.035(2) 0.030(2) 0.0071(17) -0.0010(18) -0.0002(19)
C50 0.040(2) 0.030(2) 0.038(2) 0.0081(18) -0.0001(18) -0.0077(18)
C51 0.032(2) 0.027(2) 0.033(2) 0.0010(17) 0.0042(16) -0.0031(17)
C52 0.035(2) 0.026(2) 0.039(2) 0.0011(17) -0.0003(17) -0.0051(17)
C53 0.066(3) 0.030(2) 0.074(3) 0.015(2) -0.023(3) -0.016(2)
C54 0.073(3) 0.033(3) 0.097(4) 0.009(3) -0.033(3) -0.024(2)
C55 0.046(3) 0.037(3) 0.067(3) 0.000(2) -0.018(2) -0.014(2)
C56 0.025(2) 0.036(2) 0.039(2) -0.0070(18) 0.0015(17) -0.0031(17)
C57 0.0213(18) 0.034(2) 0.033(2) -0.0072(17) 0.0035(16) -0.0008(17)
C58 0.029(2) 0.041(2) 0.041(2) -0.0068(19) -0.0056(18) -0.0088(18)
C59 0.033(2) 0.053(3) 0.033(2) -0.007(2) -0.0088(17) -0.001(2)
C60 0.026(2) 0.043(2) 0.031(2) -0.0035(18) -0.0007(16) 0.0029(18)
C61 0.0237(19) 0.034(2) 0.033(2) -0.0002(17) 0.0007(16) -0.0024(16)
C62 0.038(2) 0.045(2) 0.026(2) -0.0041(18) -0.0050(17) 0.0012(19)
C63 0.040(2) 0.054(3) 0.029(2) -0.004(2) -0.0019(18) 0.010(2)
C64 0.043(3) 0.073(3) 0.045(3) 0.000(2) -0.006(2) 0.017(2)
C65 0.068(3) 0.059(3) 0.033(2) -0.001(2) -0.006(2) 0.028(3)
C66 0.083(4) 0.043(3) 0.029(2) 0.001(2) 0.006(2) 0.007(3)
C68 0.054(3) 0.053(3) 0.033(2) 0.001(2) 0.001(2) -0.005(2)
C69 0.042(2) 0.051(3) 0.033(2) 0.003(2) -0.0029(19) 0.000(2)
C70 0.039(3) 0.096(4) 0.062(3) 0.029(3) 0.005(2) -0.002(3)
C71 0.043(2) 0.045(3) 0.046(3) -0.010(2) -0.011(2) 0.010(2)
C72 0.030(2) 0.032(2) 0.031(2) 0.0003(17) 0.0010(16) 0.0009(17)
C73 0.032(2) 0.034(2) 0.031(2) -0.0004(17) 0.0002(17) 0.0008(18)
N74 0.086(6) 0.19(2) 0.067(11) 0.048(10) 0.008(6) 0.058(8)
C75 0.083(7) 0.13(2) 0.082(13) 0.046(12) -0.004(12) 0.050(15)
C76 0.058(5) 0.137(17) 0.104(18) -0.103(12) -0.028(13) 0.020(12)
N77 0.117(8) 0.270(16) 0.136(9) -0.021(9) 0.000 0.000
C78 0.132(10) 0.114(9) 0.085(7) -0.003(6) 0.000 0.000
C79 0.079(8) 0.224(16) 0.211(14) 0.113(12) 0.000 0.000
N80 0.102(7) 0.082(6) 0.142(8) -0.048(5) 0.010(6) -0.018(5)
C81 0.080(6) 0.073(6) 0.095(7) -0.042(5) -0.010(5) 0.002(5)
C82 0.079(5) 0.048(4) 0.073(5) -0.025(4) -0.004(4) -0.001(4)
N83 0.223(12) 0.036(4) 0.085(6) -0.013(4) -0.021(7) 0.007(6)
C84 0.090(7) 0.062(6) 0.086(7) -0.026(5) -0.038(5) 0.031(5)
C85 0.083(9) 0.093(12) 0.157(17) -0.020(11) -0.017(9) -0.001(8)
N86 0.086(14) 0.045(10) 0.060(10) -0.003(8) 0.017(9) -0.013(9)
C87 0.062(12) 0.039(11) 0.065(13) -0.012(9) 0.013(11) -0.012(10)
C88 0.07(2) 0.11(3) 0.12(3) 0.07(3) -0.042(19) -0.05(2)
P1 0.0583(8) 0.0480(8) 0.0848(10) -0.0130(7) 0.0217(7) 0.0022(6)
F1A 0.087(4) 0.105(4) 0.117(6) -0.002(4) -0.021(4) 0.027(3)
F2A 0.074(3) 0.107(4) 0.094(5) 0.026(4) 0.003(3) 0.003(3)
F3A 0.096(5) 0.065(3) 0.076(3) 0.005(2) 0.050(3) 0.002(3)
F4A 0.128(7) 0.155(6) 0.096(4) -0.053(4) 0.029(4) 0.010(5)
F5A 0.093(4) 0.071(3) 0.090(5) 0.004(3) 0.025(4) -0.016(3)
F6A 0.069(3) 0.045(3) 0.200(8) -0.034(3) 0.001(4) -0.001(2)
F1B 0.064(6) 0.110(8) 0.167(11) -0.018(9) 0.028(7) 0.002(6)
F2B 0.051(6) 0.089(7) 0.094(9) 0.019(7) 0.014(6) 0.001(5)
F3B 0.156(11) 0.061(7) 0.092(7) -0.010(5) 0.062(7) -0.012(8)
F4B 0.104(11) 0.163(10) 0.112(8) -0.065(7) -0.008(7) 0.028(9)
F5B 0.105(7) 0.080(7) 0.072(9) 0.046(6) 0.015(7) -0.008(6)
F6B 0.109(9) 0.041(6) 0.214(12) -0.030(7) 0.045(9) -0.028(6)
P2 0.0537(7) 0.0338(6) 0.0570(8) -0.0009(5) -0.0051(6) 0.0089(5)
F7A 0.075(5) 0.075(5) 0.083(7) -0.004(6) 0.023(5) 0.013(4)
F8A 0.027(4) 0.044(4) 0.153(9) -0.016(7) -0.018(5) 0.008(3)
F9A 0.053(7) 0.059(5) 0.053(4) -0.014(4) 0.001(4) 0.007(6)
F10A 0.201(10) 0.070(6) 0.099(7) 0.029(6) -0.073(7) 0.009(8)
F11A 0.084(7) 0.038(6) 0.065(6) -0.012(5) -0.037(6) 0.012(5)
F12A 0.059(6) 0.036(6) 0.135(7) -0.006(6) 0.009(6) -0.002(6)
F7B 0.139(6) 0.081(4) 0.083(6) 0.002(5) 0.066(5) 0.020(6)
F8B 0.034(3) 0.052(3) 0.088(6) -0.014(4) -0.005(3) -0.003(3)
F9B 0.036(4) 0.049(3) 0.066(4) -0.008(4) -0.013(3) 0.011(4)
F10B 0.202(9) 0.065(4) 0.085(5) 0.005(4) -0.069(5) 0.045(6)
F11B 0.073(5) 0.038(4) 0.070(5) -0.007(4) -0.025(4) 0.010(4)
F12B 0.060(5) 0.033(5) 0.125(5) -0.002(4) 0.012(5) -0.001(4)

loop_
_atom_type_symbol
_atom_type_description
_atom_type_number_in_cell
_atom_type_scat_dispersion_real
_atom_type_scat_dispersion_imag
_atom_type_scat_source
C C 576 0.0033 0.0016
; International Tables for Crystallography (1992).
Vol. C, Tables 4.2.6.8 and 6.1.1.4
;
H H 568 0.0000 0.0000
; International Tables for Crystallography (1992).
Vol. C, Tables 4.2.6.8 and 6.1.1.4
;
F F 96 0.0171 0.0103
; International Tables for Crystallography (1992).
Vol. C, Tables 4.2.6.8 and 6.1.1.4
;
N N 72 0.0061 0.0033
; International Tables for Crystallography (1992).
Vol. C, Tables 4.2.6.8 and 6.1.1.4
;
Ni Ni 8 0.3393 1.1124
; International Tables for Crystallography (1992).
Vol. C, Tables 4.2.6.8 and 6.1.1.4
;
O O 32 0.0106 0.0060
; International Tables for Crystallography (1992).
Vol. C, Tables 4.2.6.8 and 6.1.1.4
;
P P 16 0.1023 0.0942
; International Tables for Crystallography (1992).
Vol. C, Tables 4.2.6.8 and 6.1.1.4
;

loop_
_geom_angle_atom_site_label_1
_geom_angle_atom_site_label_2
_geom_angle_atom_site_label_3
_geom_angle
_geom_angle_site_symmetry_1
_geom_angle_site_symmetry_3
N2 Ni1 N2 176.92(17) . 2
N2 Ni1 N1 104.40(12) . 2
N2 Ni1 N1 77.90(12) . .
N1 Ni1 N1 86.66(16) 2 .
N2 Ni1 N3 99.29(11) . 2
N1 Ni1 N3 98.50(11) . 2
N2 Ni1 N3 78.42(11) . .
N1 Ni1 N3 156.31(11) . .
N3 Ni1 N3 86.06(15) 2 .
C2 O1 C1 116.4(3) . .
C26 O2A C27A 117.2(13) . .
C26 O2B C27B 115.8(8) . .
O2B C27B H274 109.5 . .
O2B C27B H275 109.5 . .
H274 C27B H275 109.5 . .
O2B C27B H276 109.5 . .
H274 C27B H276 109.5 . .
H275 C27B H276 109.5 . .
C7 N1 C11 118.8(3) . .
C7 N1 Ni1 126.8(2) . .
C11 N1 Ni1 113.7(2) . .
C12 N2 C16 121.4(3) . .
C12 N2 Ni1 119.7(2) . .
C16 N2 Ni1 118.8(2) . .
C21 N3 C17 118.3(3) . .
C21 N3 Ni1 127.4(2) . .
C17 N3 Ni1 113.5(2) . .
O1 C1 H11 109.5 . .
O1 C1 H12 109.5 . .
H11 C1 H12 109.5 . .
O1 C1 H13 109.5 . .
H11 C1 H13 109.5 . .
H12 C1 H13 109.5 . .
O1 C2 C33 124.6(4) . .
O1 C2 C3 115.3(3) . .
C33 C2 C3 120.1(4) . .
C4 C3 C2 121.4(4) . .
C4 C3 H3 119.3 . .
C2 C3 H3 119.3 . .
C3 C4 C6 119.1(4) . .
C3 C4 C5 118.6(4) . .
C6 C4 C5 122.3(4) . .
C4 C5 H51 109.5 . .
C4 C5 H52 109.5 . .
H51 C5 H52 109.5 . .
C4 C5 H53 109.5 . .
H51 C5 H53 109.5 . .
H52 C5 H53 109.5 . .
C32 C6 C4 119.5(4) . .
C32 C6 C8 120.3(3) . .
C4 C6 C8 120.2(4) . .
N1 C7 C8 124.3(4) . .
N1 C7 H7 117.9 . .
C8 C7 H7 117.9 . .
C9 C8 C7 116.1(4) . .
C9 C8 C6 123.1(3) . .
C7 C8 C6 120.8(3) . .
C10 C9 C8 120.9(4) . .
C10 C9 H9 119.5 . .
C8 C9 H9 119.5 . .
C9 C10 C11 119.1(4) . .
C9 C10 H10 120.5 . .
C11 C10 H10 120.5 . .
N1 C11 C10 120.9(3) . .
N1 C11 C12 115.1(3) . .
C10 C11 C12 124.0(3) . .
N2 C12 C13 120.6(3) . .
N2 C12 C11 113.0(3) . .
C13 C12 C11 126.4(3) . .
C14 C13 C12 118.6(4) . .
C14 C13 H131 120.7 . .
C12 C13 H131 120.7 . .
C13 C14 C15 120.6(4) . .
C13 C14 H14 119.7 . .
C15 C14 H14 119.7 . .
C14 C15 C16 118.5(4) . .
C14 C15 H15 120.7 . .
C16 C15 H15 120.7 . .
N2 C16 C15 120.4(3) . .
N2 C16 C17 113.7(3) . .
C15 C16 C17 126.0(3) . .
N3 C17 C18 121.4(3) . .
N3 C17 C16 114.7(3) . .
C18 C17 C16 123.9(3) . .
C19 C18 C17 119.1(3) . .
C19 C18 H18 120.5 . .
C17 C18 H18 120.5 . .
C18 C19 C20 121.0(3) . .
C18 C19 H19 119.5 . .
C20 C19 H19 119.5 . .
C19 C20 C21 116.2(3) . .
C19 C20 C22 122.2(3) . .
C21 C20 C22 121.6(3) . .
N3 C21 C20 124.0(3) . .
N3 C21 H21 118.0 . .
C20 C21 H21 118.0 . .
C23 C22 C29 119.4(3) . .
C23 C22 C20 119.9(3) . .
C29 C22 C20 120.7(3) . .
C25 C23 C22 119.6(3) . .
C25 C23 C24 117.7(3) . .
C22 C23 C24 122.6(3) . .
C23 C24 H241 109.5 . .
C23 C24 H242 109.5 . .
H241 C24 H242 109.5 . .
C23 C24 H243 109.5 . .
H241 C24 H243 109.5 . .
H242 C24 H243 109.5 . .
C26 C25 C23 120.4(4) . .
C26 C25 H25 119.8 . .
C23 C25 H25 119.8 . .
O2B C26 C25 125.1(6) . .
O2B C26 C28 114.2(6) . .
C25 C26 C28 120.6(3) . .
C25 C26 O2A 121.9(9) . .
C28 C26 O2A 117.4(10) . .
C26 C28 C29 120.4(3) . .
C26 C28 H28 119.8 . .
C29 C28 H28 119.8 . .
C28 C29 C22 119.5(3) . .
C28 C29 C30 118.6(3) . .
C22 C29 C30 121.9(3) . .
C29 C30 H301 109.5 . .
C29 C30 H302 109.5 . .
H301 C30 H302 109.5 . .
C29 C30 H303 109.5 . .
H301 C30 H303 109.5 . .
H302 C30 H303 109.5 . .
C32 C31 H311 109.5 . .
C32 C31 H312 109.5 . .
H311 C31 H312 109.5 . .
C32 C31 H313 109.5 . .
H311 C31 H313 109.5 . .
H312 C31 H313 109.5 . .
C33 C32 C6 120.2(4) . .
C33 C32 C31 117.1(4) . .
C6 C32 C31 122.8(4) . .
C2 C33 C32 119.8(4) . .
C2 C33 H33 120.1 . .
C32 C33 H33 120.1 . .
N42 Ni41 N42 178.73(17) 2_655 .
N42 Ni41 N43 102.84(11) . 2_655
N42 Ni41 N43 78.12(12) . .
N43 Ni41 N43 85.66(15) 2_655 .
N42 Ni41 N41 78.34(11) . .
N43 Ni41 N41 156.34(11) . .
N42 Ni41 N41 100.75(11) . 2_655
N43 Ni41 N41 97.35(11) . 2_655
N41 Ni41 N41 89.26(16) . 2_655
C42 O41 C41 117.3(3) . .
C66 O42A C67A 106.8(10) . .
C66 O42B C67B 114.2(5) . .
O42B C67B H674 109.5 . .
O42B C67B H675 109.5 . .
H674 C67B H675 109.5 . .
O42B C67B H676 109.5 . .
H674 C67B H676 109.5 . .
H675 C67B H676 109.5 . .
C47 N41 C51 118.5(3) . .
C47 N41 Ni41 127.9(2) . .
C51 N41 Ni41 112.8(2) . .
C52 N42 C56 121.2(3) . .
C52 N42 Ni41 119.2(2) . .
C56 N42 Ni41 119.5(2) . .
C61 N43 C57 118.9(3) . .
C61 N43 Ni41 126.5(2) . .
C57 N43 Ni41 113.6(2) . .
O41 C41 H411 109.5 . .
O41 C41 H412 109.5 . .
H411 C41 H412 109.5 . .
O41 C41 H413 109.5 . .
H411 C41 H413 109.5 . .
H412 C41 H413 109.5 . .
O41 C42 C43 116.1(3) . .
O41 C42 C73 123.9(3) . .
C43 C42 C73 120.0(3) . .
C44 C43 C42 121.3(3) . .
C44 C43 H43 119.3 . .
C42 C43 H43 119.3 . .
C43 C44 C46 119.2(3) . .
C43 C44 C45 117.8(3) . .
C46 C44 C45 122.9(3) . .
C44 C45 H451 109.5 . .
C44 C45 H452 109.5 . .
H451 C45 H452 109.5 . .
C44 C45 H453 109.5 . .
H451 C45 H453 109.5 . .
H452 C45 H453 109.5 . .
C72 C46 C44 119.5(3) . .
C72 C46 C48 120.5(3) . .
C44 C46 C48 120.0(3) . .
N41 C47 C48 123.8(3) . .
N41 C47 H47 118.1 . .
C48 C47 H47 118.1 . .
C49 C48 C47 116.4(3) . .
C49 C48 C46 121.4(3) . .
C47 C48 C46 122.3(3) . .
C50 C49 C48 120.9(3) . .
C50 C49 H49 119.6 . .
C48 C49 H49 119.6 . .
C49 C50 C51 118.9(3) . .
C49 C50 H50 120.5 . .
C51 C50 H50 120.5 . .
N41 C51 C50 121.4(3) . .
N41 C51 C52 114.5(3) . .
C50 C51 C52 124.1(3) . .
N42 C52 C53 120.8(4) . .
N42 C52 C51 113.7(3) . .
C53 C52 C51 125.4(4) . .
C52 C53 C54 118.3(4) . .
C52 C53 H531 120.8 . .
C54 C53 H531 120.8 . .
C55 C54 C53 120.5(4) . .
C55 C54 H54 119.8 . .
C53 C54 H54 119.8 . .
C54 C55 C56 118.9(4) . .
C54 C55 H55 120.6 . .
C56 C55 H55 120.6 . .
N42 C56 C55 120.4(4) . .
N42 C56 C57 113.6(3) . .
C55 C56 C57 126.0(3) . .
N43 C57 C58 120.8(3) . .
N43 C57 C56 114.8(3) . .
C58 C57 C56 124.4(3) . .
C59 C58 C57 119.5(4) . .
C59 C58 H58 120.2 . .
C57 C58 H58 120.2 . .
C58 C59 C60 120.7(3) . .
C58 C59 H59 119.6 . .
C60 C59 H59 119.6 . .
C59 C60 C61 116.0(4) . .
C59 C60 C62 123.0(3) . .
C61 C60 C62 121.0(3) . .
N43 C61 C60 123.9(3) . .
N43 C61 H61 118.1 . .
C60 C61 H61 118.1 . .
C63 C62 C69 119.6(4) . .
C63 C62 C60 120.7(4) . .
C69 C62 C60 119.7(3) . .
C65 C63 C62 118.9(4) . .
C65 C63 C64 118.9(4) . .
C62 C63 C64 122.1(4) . .
C63 C64 H641 109.5 . .
C63 C64 H642 109.5 . .
H641 C64 H642 109.5 . .
C63 C64 H643 109.5 . .
H641 C64 H643 109.5 . .
H642 C64 H643 109.5 . .
C66 C65 C63 121.3(4) . .
C66 C65 H65 119.3 . .
C63 C65 H65 119.3 . .
C68 C66 C65 119.9(4) . .
C68 C66 O42A 137.8(7) . .
C65 C66 O42A 101.4(6) . .
C68 C66 O42B 110.7(5) . .
C65 C66 O42B 129.4(5) . .
C66 C68 C69 120.5(4) . .
C66 C68 H68 119.7 . .
C69 C68 H68 119.7 . .
C68 C69 C62 119.8(4) . .
C68 C69 C70 118.0(4) . .
C62 C69 C70 122.2(4) . .
C69 C70 H701 109.5 . .
C69 C70 H702 109.5 . .
H701 C70 H702 109.5 . .
C69 C70 H703 109.5 . .
H701 C70 H703 109.5 . .
H702 C70 H703 109.5 . .
C72 C71 H711 109.5 . .
C72 C71 H712 109.5 . .
H711 C71 H712 109.5 . .
C72 C71 H713 109.5 . .
H711 C71 H713 109.5 . .
H712 C71 H713 109.5 . .
C46 C72 C73 120.2(3) . .
C46 C72 C71 122.8(3) . .
C73 C72 C71 117.0(3) . .
C42 C73 C72 119.7(4) . .
C42 C73 H73 120.1 . .
C72 C73 H73 120.1 . .
N74 C75 C76 173(4) . .
C75 C76 H761 109.5 . .
C75 C76 H762 109.5 . .
H761 C76 H762 109.5 . .
C75 C76 H763 109.5 . .
H761 C76 H763 109.5 . .
H762 C76 H763 109.5 . .
N77 C78 C79 180.000(1) . .
N80 C81 C82 176.9(10) . .
N83 C84 C85 174.4(11) . .
N86 C87 C88 169(2) . .
C87 C88 H881 109.5 . .
C87 C88 H882 109.5 . .
H881 C88 H882 109.5 . .
C87 C88 H883 109.5 . .
H881 C88 H883 109.5 . .
H882 C88 H883 109.5 . .
N89 C90 C91 174(3) . .
C90 C91 H911 109.5 . .
C90 C91 H912 109.5 . .
H911 C91 H912 109.5 . .
C90 C91 H913 109.5 . .
H911 C91 H913 109.5 . .
H912 C91 H913 109.5 . .
F5B P1 F4B 91.7(4) . .
F2A P1 F3A 93.5(3) . .
F5B P1 F1B 91.5(4) . .
F4B P1 F1B 91.5(4) . .
F2A P1 F6A 91.3(3) . .
F3A P1 F6A 91.5(3) . .
F2A P1 F5A 92.0(3) . .
F3A P1 F5A 89.4(3) . .
F6A P1 F5A 176.6(3) . .
F2A P1 F4A 90.6(3) . .
F3A P1 F4A 175.7(3) . .
F6A P1 F4A 89.7(3) . .
F5A P1 F4A 89.1(3) . .
F5B P1 F2B 90.6(4) . .
F4B P1 F2B 89.8(4) . .
F1B P1 F2B 177.5(5) . .
F5B P1 F3B 90.2(4) . .
F4B P1 F3B 177.7(5) . .
F1B P1 F3B 89.7(4) . .
F2B P1 F3B 89.0(4) . .
F5B P1 F6B 177.9(5) . .
F4B P1 F6B 89.8(4) . .
F1B P1 F6B 89.9(4) . .
F2B P1 F6B 87.9(4) . .
F3B P1 F6B 88.2(4) . .
F2A P1 F1A 178.4(3) . .
F3A P1 F1A 88.1(3) . .
F6A P1 F1A 88.5(3) . .
F5A P1 F1A 88.2(3) . .
F4A P1 F1A 87.9(3) . .
F7B P2 F10B 91.6(3) . .
F8A P2 F10A 91.2(4) . .
F7B P2 F12B 91.4(3) . .
F10B P2 F12B 90.5(3) . .
F8A P2 F9A 91.2(4) . .
F10A P2 F9A 177.5(5) . .
F7B P2 F9B 90.9(4) . .
F10B P2 F9B 177.3(4) . .
F12B P2 F9B 90.5(3) . .
F8A P2 F12A 90.7(4) . .
F10A P2 F12A 90.3(4) . .
F9A P2 F12A 90.3(4) . .
F8A P2 F11A 91.0(4) . .
F10A P2 F11A 89.6(4) . .
F9A P2 F11A 89.7(4) . .
F12A P2 F11A 178.3(5) . .
F7B P2 F11B 90.0(3) . .
F10B P2 F11B 89.5(3) . .
F12B P2 F11B 178.6(4) . .
F9B P2 F11B 89.4(3) . .
F7B P2 F8B 179.0(4) . .
F10B P2 F8B 88.9(3) . .
F12B P2 F8B 89.5(3) . .
F9B P2 F8B 88.7(3) . .
F11B P2 F8B 89.1(3) . .
F8A P2 F7A 179.6(5) . .
F10A P2 F7A 89.2(4) . .
F9A P2 F7A 88.4(4) . .
F12A P2 F7A 89.3(4) . .
F11A P2 F7A 89.0(4) . .

loop_
_geom_bond_atom_site_label_1
_geom_bond_atom_site_label_2
_geom_bond_distance
Ni1 N2 1.995(3)
Ni1 N1 2.107(3)
Ni1 N3 2.114(3)
O1 C2 1.375(5)
O1 C1 1.433(5)
O2A C26 1.384(8)
O2A C27A 1.456(11)
C27A H271 0.9800
C27A H272 0.9800
C27A H273 0.9800
O2B C26 1.378(7)
O2B C27B 1.454(10)
C27B H274 0.9800
C27B H275 0.9800
C27B H276 0.9800
N1 C7 1.336(5)
N1 C11 1.355(5)
N2 C12 1.337(5)
N2 C16 1.349(4)
N3 C21 1.344(4)
N3 C17 1.357(4)
C1 H11 0.9800
C1 H12 0.9800
C1 H13 0.9800
C2 C33 1.380(5)
C2 C3 1.389(6)
C3 C4 1.380(6)
C3 H3 0.9500
C4 C6 1.409(5)
C4 C5 1.499(6)
C5 H51 0.9800
C5 H52 0.9800
C5 H53 0.9800
C6 C32 1.404(5)
C6 C8 1.492(5)
C7 C8 1.390(5)
C7 H7 0.9500
C8 C9 1.389(5)
C9 C10 1.383(6)
C9 H9 0.9500
C10 C11 1.389(5)
C10 H10 0.9500
C11 C12 1.478(5)
C12 C13 1.383(5)
C13 C14 1.379(6)
C13 H131 0.9500
C14 C15 1.380(5)
C14 H14 0.9500
C15 C16 1.383(5)
C15 H15 0.9500
C16 C17 1.488(5)
C17 C18 1.383(5)
C18 C19 1.381(5)
C18 H18 0.9500
C19 C20 1.388(5)
C19 H19 0.9500
C20 C21 1.394(5)
C20 C22 1.491(5)
C21 H21 0.9500
C22 C23 1.402(5)
C22 C29 1.412(5)
C23 C25 1.393(5)
C23 C24 1.511(5)
C24 H241 0.9800
C24 H242 0.9800
C24 H243 0.9800
C25 C26 1.378(5)
C25 H25 0.9500
C26 C28 1.380(5)
C28 C29 1.389(5)
C28 H28 0.9500
C29 C30 1.504(5)
C30 H301 0.9800
C30 H302 0.9800
C30 H303 0.9800
C31 C32 1.510(5)
C31 H311 0.9800
C31 H312 0.9800
C31 H313 0.9800
C32 C33 1.396(5)
C33 H33 0.9500
Ni41 N42 1.983(3)
Ni41 N43 2.113(3)
Ni41 N41 2.122(3)
O41 C42 1.369(4)
O41 C41 1.422(5)
O42A C66 1.387(8)
O42A C67A 1.425(8)
C67A H671 0.9800
C67A H672 0.9800
C67A H673 0.9800
O42B C66 1.392(6)
O42B C67B 1.427(7)
C67B H674 0.9800
C67B H675 0.9800
C67B H676 0.9800
N41 C47 1.337(4)
N41 C51 1.357(4)
N42 C52 1.341(5)
N42 C56 1.346(5)
N43 C61 1.332(4)
N43 C57 1.361(4)
C41 H411 0.9800
C41 H412 0.9800
C41 H413 0.9800
C42 C43 1.385(5)
C42 C73 1.387(5)
C43 C44 1.383(5)
C43 H43 0.9500
C44 C46 1.411(5)
C44 C45 1.509(5)
C45 H451 0.9800
C45 H452 0.9800
C45 H453 0.9800
C46 C72 1.399(5)
C46 C48 1.497(5)
C47 C48 1.396(5)
C47 H47 0.9500
C48 C49 1.388(5)
C49 C50 1.382(5)
C49 H49 0.9500
C50 C51 1.383(5)
C50 H50 0.9500
C51 C52 1.482(5)
C52 C53 1.377(5)
C53 C54 1.390(6)
C53 H531 0.9500
C54 C55 1.371(6)
C54 H54 0.9500
C55 C56 1.382(5)
C55 H55 0.9500
C56 C57 1.475(5)
C57 C58 1.385(5)
C58 C59 1.377(6)
C58 H58 0.9500
C59 C60 1.394(5)
C59 H59 0.9500
C60 C61 1.403(5)
C60 C62 1.489(5)
C61 H61 0.9500
C62 C63 1.397(5)
C62 C69 1.413(5)
C63 C65 1.389(6)
C63 C64 1.509(6)
C64 H641 0.9800
C64 H642 0.9800
C64 H643 0.9800
C65 C66 1.386(6)
C65 H65 0.9500
C66 C68 1.371(6)
C68 C69 1.387(6)
C68 H68 0.9500
C69 C70 1.501(6)
C70 H701 0.9800
C70 H702 0.9800
C70 H703 0.9800
C71 C72 1.513(5)
C71 H711 0.9800
C71 H712 0.9800
C71 H713 0.9800
C72 C73 1.401(5)
C73 H73 0.9500
N74 C75 1.152(8)
C75 C76 1.462(9)
C76 H761 0.9800
C76 H762 0.9800
C76 H763 0.9800
N77 C78 1.148(7)
C78 C79 1.461(9)
N80 C81 1.153(7)
C81 C82 1.461(9)
C82 H821 0.9800
C82 H822 0.9800
C82 H823 0.9800
N83 C84 1.153(7)
C84 C85 1.462(9)
C85 H851 0.9800
C85 H852 0.9800
C85 H853 0.9800
N86 C87 1.155(8)
C87 C88 1.464(9)
C88 H881 0.9800
C88 H882 0.9800
C88 H883 0.9800
N89 C90 1.154(8)
C90 C91 1.460(9)
C91 H911 0.9800
C91 H912 0.9800
C91 H913 0.9800
P1 F2A 1.549(4)
P1 F5B 1.561(6)
P1 F4B 1.565(6)
P1 F3A 1.569(4)
P1 F1B 1.572(6)
P1 F6A 1.575(4)
P1 F5A 1.586(4)
P1 F4A 1.588(4)
P1 F2B 1.594(6)
P1 F3B 1.596(6)
P1 F6B 1.601(6)
P1 F1A 1.627(4)
P2 F8A 1.564(5)
P2 F7B 1.564(5)
P2 F10B 1.578(5)
P2 F10A 1.580(5)
P2 F12B 1.583(4)
P2 F9A 1.584(5)
P2 F9B 1.585(4)
P2 F12A 1.587(5)
P2 F11A 1.593(5)
P2 F11B 1.601(5)
P2 F8B 1.607(5)
P2 F7A 1.607(5)

loop_
_geom_torsion_atom_site_label_1
_geom_torsion_atom_site_label_2
_geom_torsion_atom_site_label_3
_geom_torsion_atom_site_label_4
_geom_torsion
_geom_torsion_site_symmetry_1
N2 Ni1 N1 C7 -175.5(3) .
N2 Ni1 N1 C7 6.6(3) 2
N1 Ni1 N1 C7 -70.0(3) 2
N3 Ni1 N1 C7 86.7(3) 2
N3 Ni1 N1 C7 -173.6(3) .
N2 Ni1 N1 C11 -5.1(2) .
N2 Ni1 N1 C11 177.0(2) 2
N1 Ni1 N1 C11 100.4(3) 2
N3 Ni1 N1 C11 -102.8(3) 2
N3 Ni1 N1 C11 -3.2(4) .
N2 Ni1 N2 C12 139.9(3) 2
N1 Ni1 N2 C12 -82.0(3) 2
N1 Ni1 N2 C12 1.3(3) .
N3 Ni1 N2 C12 98.1(3) 2
N3 Ni1 N2 C12 -178.0(3) .
N2 Ni1 N2 C16 -35.8(2) 2
N1 Ni1 N2 C16 102.3(3) 2
N1 Ni1 N2 C16 -174.4(3) .
N3 Ni1 N2 C16 -77.7(3) 2
N3 Ni1 N2 C16 6.3(2) .
N2 Ni1 N3 C21 -178.4(3) .
N2 Ni1 N3 C21 -0.5(3) 2
N1 Ni1 N3 C21 78.6(3) 2
N1 Ni1 N3 C21 179.7(3) .
N3 Ni1 N3 C21 -78.0(3) 2
N2 Ni1 N3 C17 -8.7(2) .
N2 Ni1 N3 C17 169.2(2) 2
N1 Ni1 N3 C17 -111.8(2) 2
N1 Ni1 N3 C17 -10.6(4) .
N3 Ni1 N3 C17 91.6(2) 2
C1 O1 C2 C33 -4.8(5) .
C1 O1 C2 C3 175.3(3) .
O1 C2 C3 C4 179.4(3) .
C33 C2 C3 C4 -0.6(6) .
C2 C3 C4 C6 -0.2(6) .
C2 C3 C4 C5 177.6(4) .
C3 C4 C6 C32 0.6(6) .
C5 C4 C6 C32 -177.1(4) .
C3 C4 C6 C8 -179.8(3) .
C5 C4 C6 C8 2.5(6) .
C11 N1 C7 C8 -1.3(6) .
Ni1 N1 C7 C8 168.8(3) .
N1 C7 C8 C9 1.2(6) .
N1 C7 C8 C6 -179.7(3) .
C32 C6 C8 C9 -122.9(4) .
C4 C6 C8 C9 57.5(5) .
C32 C6 C8 C7 58.1(5) .
C4 C6 C8 C7 -121.5(4) .
C7 C8 C9 C10 -0.3(6) .
C6 C8 C9 C10 -179.4(4) .
C8 C9 C10 C11 -0.4(6) .
C7 N1 C11 C10 0.4(5) .
Ni1 N1 C11 C10 -170.9(3) .
C7 N1 C11 C12 179.1(3) .
Ni1 N1 C11 C12 7.8(4) .
C9 C10 C11 N1 0.4(6) .
C9 C10 C11 C12 -178.2(4) .
C16 N2 C12 C13 -0.6(5) .
Ni1 N2 C12 C13 -176.2(3) .
C16 N2 C12 C11 178.0(3) .
Ni1 N2 C12 C11 2.4(4) .
N1 C11 C12 N2 -6.8(5) .
C10 C11 C12 N2 171.8(4) .
N1 C11 C12 C13 171.7(4) .
C10 C11 C12 C13 -9.6(6) .
N2 C12 C13 C14 0.5(6) .
C11 C12 C13 C14 -178.0(4) .
C12 C13 C14 C15 0.2(6) .
C13 C14 C15 C16 -0.8(6) .
C12 N2 C16 C15 0.0(5) .
Ni1 N2 C16 C15 175.7(3) .
C12 N2 C16 C17 -178.7(3) .
Ni1 N2 C16 C17 -3.0(4) .
C14 C15 C16 N2 0.7(5) .
C14 C15 C16 C17 179.2(4) .
C21 N3 C17 C18 1.9(5) .
Ni1 N3 C17 C18 -168.7(3) .
C21 N3 C17 C16 -179.6(3) .
Ni1 N3 C17 C16 9.7(4) .
N2 C16 C17 N3 -4.8(4) .
C15 C16 C17 N3 176.6(3) .
N2 C16 C17 C18 173.6(3) .
C15 C16 C17 C18 -5.0(6) .
N3 C17 C18 C19 -0.4(5) .
C16 C17 C18 C19 -178.7(3) .
C17 C18 C19 C20 -1.0(5) .
C18 C19 C20 C21 0.9(5) .
C18 C19 C20 C22 -179.4(3) .
C17 N3 C21 C20 -2.1(5) .
Ni1 N3 C21 C20 167.1(3) .
C19 C20 C21 N3 0.7(5) .
C22 C20 C21 N3 -179.0(3) .
C19 C20 C22 C23 56.5(5) .
C21 C20 C22 C23 -123.8(4) .
C19 C20 C22 C29 -122.3(4) .
C21 C20 C22 C29 57.5(5) .
C29 C22 C23 C25 1.2(5) .
C20 C22 C23 C25 -177.5(3) .
C29 C22 C23 C24 -175.0(3) .
C20 C22 C23 C24 6.3(5) .
C22 C23 C25 C26 -0.2(6) .
C24 C23 C25 C26 176.2(4) .
C27B O2B C26 C25 0(3) .
C27B O2B C26 C28 175.8(14) .
C23 C25 C26 O2B 174.5(17) .
C23 C25 C26 C28 -0.7(6) .
C23 C25 C26 O2A -175(3) .
C27A O2A C26 C25 16(6) .
C27A O2A C26 C28 -159(3) .
O2B C26 C28 C29 -175.1(16) .
C25 C26 C28 C29 0.6(6) .
O2A C26 C28 C29 176(3) .
C26 C28 C29 C22 0.4(6) .
C26 C28 C29 C30 178.9(4) .
C23 C22 C29 C28 -1.3(5) .
C20 C22 C29 C28 177.4(3) .
C23 C22 C29 C30 -179.8(4) .
C20 C22 C29 C30 -1.0(5) .
C4 C6 C32 C33 -0.2(6) .
C8 C6 C32 C33 -179.8(3) .
C4 C6 C32 C31 179.6(4) .
C8 C6 C32 C31 0.0(6) .
O1 C2 C33 C32 -179.0(3) .
C3 C2 C33 C32 1.0(6) .
C6 C32 C33 C2 -0.6(6) .
C31 C32 C33 C2 179.6(4) .
N42 Ni41 N41 C47 -0.3(3) 2_655
N42 Ni41 N41 C47 178.8(3) .
N43 Ni41 N41 C47 -79.5(3) 2_655
N43 Ni41 N41 C47 -175.5(3) .
N41 Ni41 N41 C47 77.7(3) 2_655
N42 Ni41 N41 C51 -170.2(2) 2_655
N42 Ni41 N41 C51 9.0(2) .
N43 Ni41 N41 C51 110.6(2) 2_655
N43 Ni41 N41 C51 14.6(4) .
N41 Ni41 N41 C51 -92.2(2) 2_655
N42 Ni41 N42 C52 40.9(3) 2_655
N43 Ni41 N42 C52 -97.7(3) 2_655
N43 Ni41 N42 C52 179.6(3) .
N41 Ni41 N42 C52 -2.7(3) .
N41 Ni41 N42 C52 84.3(3) 2_655
N42 Ni41 N42 C56 -143.8(3) 2_655
N43 Ni41 N42 C56 77.6(3) 2_655
N43 Ni41 N42 C56 -5.1(3) .
N41 Ni41 N42 C56 172.6(3) .
N41 Ni41 N42 C56 -100.5(3) 2_655
N42 Ni41 N43 C61 -6.0(3) 2_655
N42 Ni41 N43 C61 174.9(3) .
N43 Ni41 N43 C61 70.8(3) 2_655
N41 Ni41 N43 C61 169.2(3) .
N41 Ni41 N43 C61 -85.6(3) 2_655
N42 Ni41 N43 C57 -174.6(2) 2_655
N42 Ni41 N43 C57 6.3(2) .
N43 Ni41 N43 C57 -97.8(2) 2_655
N41 Ni41 N43 C57 0.6(4) .
N41 Ni41 N43 C57 105.8(2) 2_655
C41 O41 C42 C43 -176.8(4) .
C41 O41 C42 C73 2.5(5) .
O41 C42 C43 C44 -178.2(3) .
C73 C42 C43 C44 2.4(6) .
C42 C43 C44 C46 0.6(6) .
C42 C43 C44 C45 -177.1(3) .
C43 C44 C46 C72 -3.3(5) .
C45 C44 C46 C72 174.3(3) .
C43 C44 C46 C48 174.4(3) .
C45 C44 C46 C48 -8.0(5) .
C51 N41 C47 C48 3.2(5) .
Ni41 N41 C47 C48 -166.2(3) .
N41 C47 C48 C49 0.2(5) .
N41 C47 C48 C46 -179.1(3) .
C72 C46 C48 C49 123.8(4) .
C44 C46 C48 C49 -53.9(5) .
C72 C46 C48 C47 -57.0(5) .
C44 C46 C48 C47 125.3(4) .
C47 C48 C49 C50 -2.4(5) .
C46 C48 C49 C50 176.9(3) .
C48 C49 C50 C51 1.2(6) .
C47 N41 C51 C50 -4.4(5) .
Ni41 N41 C51 C50 166.5(3) .
C47 N41 C51 C52 175.8(3) .
Ni41 N41 C51 C52 -13.3(4) .
C49 C50 C51 N41 2.3(6) .
C49 C50 C51 C52 -177.9(4) .
C56 N42 C52 C53 -1.1(6) .
Ni41 N42 C52 C53 174.1(3) .
C56 N42 C52 C51 -178.7(3) .
Ni41 N42 C52 C51 -3.5(4) .
N41 C51 C52 N42 11.4(5) .
C50 C51 C52 N42 -168.4(3) .
N41 C51 C52 C53 -166.1(4) .
C50 C51 C52 C53 14.1(6) .
N42 C52 C53 C54 0.8(7) .
C51 C52 C53 C54 178.2(4) .
C52 C53 C54 C55 -0.6(8) .
C53 C54 C55 C56 0.6(8) .
C52 N42 C56 C55 1.0(5) .
Ni41 N42 C56 C55 -174.1(3) .
C52 N42 C56 C57 178.3(3) .
Ni41 N42 C56 C57 3.1(4) .
C54 C55 C56 N42 -0.8(7) .
C54 C55 C56 C57 -177.7(4) .
C61 N43 C57 C58 1.4(5) .
Ni41 N43 C57 C58 171.0(3) .
C61 N43 C57 C56 -176.1(3) .
Ni41 N43 C57 C56 -6.6(4) .
N42 C56 C57 N43 2.6(4) .
C55 C56 C57 N43 179.6(4) .
N42 C56 C57 C58 -174.8(3) .
C55 C56 C57 C58 2.2(6) .
N43 C57 C58 C59 -3.3(5) .
C56 C57 C58 C59 174.0(3) .
C57 C58 C59 C60 2.3(6) .
C58 C59 C60 C61 0.5(5) .
C58 C59 C60 C62 -177.8(4) .
C57 N43 C61 C60 1.5(5) .
Ni41 N43 C61 C60 -166.5(3) .
C59 C60 C61 N43 -2.5(5) .
C62 C60 C61 N43 175.8(3) .
C59 C60 C62 C63 -60.3(5) .
C61 C60 C62 C63 121.6(4) .
C59 C60 C62 C69 119.4(4) .
C61 C60 C62 C69 -58.8(5) .
C69 C62 C63 C65 0.1(6) .
C60 C62 C63 C65 179.8(4) .
C69 C62 C63 C64 177.1(4) .
C60 C62 C63 C64 -3.2(6) .
C62 C63 C65 C66 0.3(6) .
C64 C63 C65 C66 -176.8(4) .
C63 C65 C66 C68 -0.1(7) .
C63 C65 C66 O42A -171.3(7) .
C63 C65 C66 O42B 178.1(5) .
C67A O42A C66 C68 23.6(19) .
C67A O42A C66 C65 -167.9(11) .
C67B O42B C66 C68 163.3(5) .
C67B O42B C66 C65 -15.1(9) .
C65 C66 C68 C69 -0.4(7) .
O42A C66 C68 C69 166.6(10) .
O42B C66 C68 C69 -178.9(4) .
C66 C68 C69 C62 0.7(6) .
C66 C68 C69 C70 -179.2(4) .
C63 C62 C69 C68 -0.6(6) .
C60 C62 C69 C68 179.7(4) .
C63 C62 C69 C70 179.3(4) .
C60 C62 C69 C70 -0.3(6) .
C44 C46 C72 C73 3.0(5) .
C48 C46 C72 C73 -174.7(3) .
C44 C46 C72 C71 -177.8(4) .
C48 C46 C72 C71 4.5(5) .
O41 C42 C73 C72 178.0(3) .
C43 C42 C73 C72 -2.7(5) .
C46 C72 C73 C42 0.0(5) .
C71 C72 C73 C42 -179.3(3) .
